data_4304341
loop_
_publ_author_name
'Yang Yang'
'Yongnan Zhao'
'Jianguo Yu'
'Shizhen Wu'
'Ruji Wang'

_publ_section_title
;
Doping-Induced Structure Variation of 1,3-Cyclohexane-
Bis(methylamine)-Templated Zinc-Phosphorus Open Structures
;
_journal_name_full 'Inorganic Chemistry'
_journal_page_first 769
_journal_page_last 771
_journal_paper_doi 10.1021/ic701825m
_journal_volume 47
_journal_year 2008
_chemical_formula_sum 'C16 H48 Co1.8 N4 O24 P8 Zn4.2'
_chemical_formula_weight 1308.97
_chemical_name_systematic
; 
 ? 
;
_space_group_IT_number 33
_symmetry_cell_setting orthorhombic
_symmetry_space_group_name_Hall 'P 2c -2n'
_symmetry_space_group_name_H-M 'P n a 21'
_atom_sites_solution_hydrogens geom
_atom_sites_solution_primary direct
_atom_sites_solution_secondary difmap
_audit_creation_method SHELXL-97
_cell_angle_alpha 90.00
_cell_angle_beta 90.00
_cell_angle_gamma 90.00
_cell_formula_units_Z 2
_cell_length_a 14.113(4)
_cell_length_b 14.590(4)
_cell_length_c 10.469(3)
_cell_measurement_temperature 294(2)
_cell_volume 2155.7(11)
_computing_structure_refinement 'SHELXL-97 (Sheldrick, 1997)'
_computing_structure_solution 'SHELXS-97 (Sheldrick, 1990)'
_diffrn_ambient_temperature 294(2)
_diffrn_measured_fraction_theta_full 1.000
_diffrn_measured_fraction_theta_max 1.000
_diffrn_radiation_monochromator graphite
_diffrn_radiation_source 'fine-focus sealed tube'
_diffrn_radiation_type MoK\a
_diffrn_radiation_wavelength 0.71073
_diffrn_reflns_av_R_equivalents 0.0761
_diffrn_reflns_av_sigmaI/netI 0.0567
_diffrn_reflns_limit_h_max 16
_diffrn_reflns_limit_h_min -16
_diffrn_reflns_limit_k_max 17
_diffrn_reflns_limit_k_min -14
_diffrn_reflns_limit_l_max 11
_diffrn_reflns_limit_l_min -12
_diffrn_reflns_number 10652
_diffrn_reflns_theta_full 25.00
_diffrn_reflns_theta_max 25.00
_diffrn_reflns_theta_min 2.01
_exptl_absorpt_coefficient_mu 3.357
_exptl_absorpt_correction_T_max 0.6888
_exptl_absorpt_correction_T_min 0.4996
_exptl_crystal_density_diffrn 2.017
_exptl_crystal_density_method 'not measured'
_exptl_crystal_F_000 1317
_exptl_crystal_size_max 0.24
_exptl_crystal_size_mid 0.16
_exptl_crystal_size_min 0.12
_refine_diff_density_max 1.767
_refine_diff_density_min -0.930
_refine_diff_density_rms 0.105
_refine_ls_abs_structure_details 'Flack H D (1983), Acta Cryst. A39, 876-881'
_refine_ls_abs_structure_Flack 0.00
_refine_ls_extinction_method none
_refine_ls_goodness_of_fit_ref 1.055
_refine_ls_hydrogen_treatment mixed
_refine_ls_matrix_type full
_refine_ls_number_parameters 276
_refine_ls_number_reflns 3549
_refine_ls_number_restraints 3
_refine_ls_restrained_S_all 1.055
_refine_ls_R_factor_all 0.0448
_refine_ls_R_factor_gt 0.0372
_refine_ls_shift/su_max 0.000
_refine_ls_shift/su_mean 0.000
_refine_ls_structure_factor_coef Fsqd
_refine_ls_weighting_details 'calc w=1/[\s^2^(Fo^2^)+(0.0231P)^2^+4.8539P] where P=(Fo^2^+2Fc^2^)/3'
_refine_ls_weighting_scheme calc
_refine_ls_wR_factor_gt 0.0813
_refine_ls_wR_factor_ref 0.0856
_reflns_number_gt 3183
_reflns_number_total 3549
_reflns_threshold_expression >2sigma(I)
_cod_data_source_file ic701825m-file003.cif
_cod_data_source_block TJPU-6
_cod_original_cell_volume 2155.6(10)
_cod_original_formula_sum 'C16 H48 Co1.80 N4 O24 P8 Zn4.20'
_cod_database_code 4304341

loop_
_symmetry_equiv_pos_as_xyz
'x, y, z'
'-x, -y, z+1/2'
'x+1/2, -y+1/2, z'
'-x+1/2, y+1/2, z+1/2'

loop_
_atom_site_label
_atom_site_type_symbol
_atom_site_fract_x
_atom_site_fract_y
_atom_site_fract_z
_atom_site_U_iso_or_equiv
_atom_site_adp_type
_atom_site_occupancy
_atom_site_symmetry_multiplicity
_atom_site_calc_flag
_atom_site_refinement_flags
_atom_site_disorder_assembly
_atom_site_disorder_group
Zn1 Zn 0.39692(5) 0.16970(5) 0.18264(7) 0.01792(19) Uani 0.70 1 d P . .
Co1 Co 0.39692(5) 0.16970(5) 0.18264(7) 0.01792(19) Uani 0.30 1 d P . .
Zn2 Zn 0.11362(5) 0.15152(5) 0.11921(7) 0.0202(2) Uani 0.70 1 d P . .
Co2 Co 0.11362(5) 0.15152(5) 0.11921(7) 0.0202(2) Uani 0.30 1 d P . .
Zn3 Zn 0.24639(5) 0.53869(4) 0.14991(11) 0.01613(16) Uani 0.70 1 d P . .
Co3 Co 0.24639(5) 0.53869(4) 0.14991(11) 0.01613(16) Uani 0.30 1 d P . .
P1 P 0.28224(12) 0.13845(12) -0.07360(17) 0.0199(4) Uani 1 1 d . . .
H1P H 0.264(4) 0.228(4) -0.096(7) 0.030 Uiso 1 1 d . . .
P2 P 0.11566(11) 0.36821(11) 0.16960(19) 0.0203(4) Uani 1 1 d D . .
H2P H 0.182(4) 0.360(4) 0.275(4) 0.030 Uiso 1 1 d D . .
P3 P 0.27650(16) 0.58982(17) -0.1351(2) 0.0413(6) Uani 1 1 d D . .
H3P H 0.266(5) 0.4917(12) -0.156(8) 0.062 Uiso 1 1 d D . .
P4 P 0.39900(11) 0.38489(11) 0.1213(2) 0.0216(4) Uani 1 1 d . . .
H4P H 0.342(4) 0.361(4) 0.016(7) 0.032 Uiso 1 1 d . . .
O1 O 0.3728(3) 0.1345(4) 0.0060(5) 0.0302(12) Uani 1 1 d . . .
O2 O 0.3030(4) 0.0928(4) -0.1995(6) 0.0463(16) Uani 1 1 d . . .
O3 O 0.1980(3) 0.0958(3) -0.0066(6) 0.0318(13) Uani 1 1 d . . .
O4 O 0.1354(4) 0.1228(4) 0.2972(5) 0.0453(15) Uani 1 1 d . . .
O5 O 0.1189(4) 0.2825(3) 0.0908(5) 0.0361(14) Uani 1 1 d . . .
O6 O 0.0186(3) 0.3862(3) 0.2302(5) 0.0270(11) Uani 1 1 d . . .
O7 O 0.1469(3) 0.4520(3) 0.0925(5) 0.0253(12) Uani 1 1 d . . .
O8 O 0.2811(4) 0.6134(4) 0.0062(6) 0.0423(15) Uani 1 1 d . . .
O9 O 0.1856(4) 0.6150(4) -0.1952(6) 0.0540(18) Uani 1 1 d . . .
O10 O 0.3550(3) 0.4639(3) 0.1956(5) 0.0280(12) Uani 1 1 d . . .
O11 O 0.4957(3) 0.4104(3) 0.0702(5) 0.0334(13) Uani 1 1 d . . .
O12 O 0.4031(4) 0.3004(3) 0.2033(6) 0.0366(14) Uani 1 1 d . . .
C1 C 0.5762(6) 0.6981(5) 0.0971(9) 0.041(2) Uani 1 1 d . . .
H1 H 0.6282 0.7289 0.1420 0.049 Uiso 1 1 calc R . .
C2 C 0.5205(6) 0.7712(5) 0.0286(9) 0.043(2) Uani 1 1 d . . .
H2A H 0.4678 0.7434 -0.0165 0.052 Uiso 1 1 calc R . .
H2B H 0.5608 0.8013 -0.0338 0.052 Uiso 1 1 calc R . .
C3 C 0.4829(6) 0.8425(5) 0.1243(11) 0.042(2) Uani 1 1 d . . .
H3 H 0.5367 0.8706 0.1687 0.050 Uiso 1 1 calc R . .
C4 C 0.4210(7) 0.7938(6) 0.2216(9) 0.055(3) Uani 1 1 d . . .
H4A H 0.3976 0.8382 0.2829 0.066 Uiso 1 1 calc R . .
H4B H 0.3667 0.7674 0.1782 0.066 Uiso 1 1 calc R . .
C5 C 0.4730(7) 0.7191(6) 0.2917(10) 0.055(3) Uani 1 1 d . . .
H5A H 0.4296 0.6877 0.3487 0.066 Uiso 1 1 calc R . .
H5B H 0.5231 0.7459 0.3429 0.066 Uiso 1 1 calc R . .
C6 C 0.5153(7) 0.6508(5) 0.1986(10) 0.049(2) Uani 1 1 d . . .
H6A H 0.4646 0.6172 0.1570 0.059 Uiso 1 1 calc R . .
H6B H 0.5539 0.6071 0.2451 0.059 Uiso 1 1 calc R . .
C7 C 0.6208(6) 0.6306(5) 0.0038(8) 0.042(2) Uani 1 1 d . . .
H7A H 0.6565 0.6651 -0.0592 0.050 Uiso 1 1 calc R . .
H7B H 0.6655 0.5926 0.0503 0.050 Uiso 1 1 calc R . .
C8 C 0.4255(5) 0.9172(5) 0.0598(8) 0.0395(19) Uani 1 1 d . . .
H8A H 0.3741 0.8892 0.0122 0.047 Uiso 1 1 calc R . .
H8B H 0.3977 0.9563 0.1247 0.047 Uiso 1 1 calc R . .
N1 N 0.5531(4) 0.5694(4) -0.0649(5) 0.0344(15) Uani 1 1 d . . .
H1A H 0.5348 0.5244 -0.0130 0.052 Uiso 1 1 calc R . .
H1B H 0.5814 0.5455 -0.1332 0.052 Uiso 1 1 calc R . .
H1C H 0.5028 0.6016 -0.0894 0.052 Uiso 1 1 calc R . .
N2 N 0.4830(4) 0.9745(4) -0.0285(6) 0.0320(14) Uani 1 1 d . . .
H2C H 0.5396 0.9848 0.0060 0.048 Uiso 1 1 calc R . .
H2D H 0.4536 1.0276 -0.0418 0.048 Uiso 1 1 calc R . .
H2E H 0.4901 0.9453 -0.1025 0.048 Uiso 1 1 calc R . .

loop_
_atom_site_aniso_label
_atom_site_aniso_U_11
_atom_site_aniso_U_22
_atom_site_aniso_U_33
_atom_site_aniso_U_23
_atom_site_aniso_U_13
_atom_site_aniso_U_12
Zn1 0.0161(4) 0.0247(4) 0.0129(4) -0.0003(4) -0.0001(3) 0.0002(3)
Co1 0.0161(4) 0.0247(4) 0.0129(4) -0.0003(4) -0.0001(3) 0.0002(3)
Zn2 0.0174(4) 0.0258(4) 0.0173(5) -0.0015(4) 0.0018(4) -0.0011(3)
Co2 0.0174(4) 0.0258(4) 0.0173(5) -0.0015(4) 0.0018(4) -0.0011(3)
Zn3 0.0154(3) 0.0225(3) 0.0105(3) -0.0002(3) 0.0012(3) 0.0009(3)
Co3 0.0154(3) 0.0225(3) 0.0105(3) -0.0002(3) 0.0012(3) 0.0009(3)
P1 0.0185(9) 0.0296(9) 0.0116(9) -0.0039(8) -0.0007(7) -0.0024(8)
P2 0.0171(9) 0.0256(8) 0.0181(11) 0.0016(8) -0.0006(8) -0.0019(6)
P3 0.0275(11) 0.0717(15) 0.0246(11) 0.0114(11) -0.0018(10) 0.0032(11)
P4 0.0179(9) 0.0266(8) 0.0203(10) -0.0010(8) -0.0026(8) 0.0030(7)
O1 0.018(2) 0.051(3) 0.022(3) -0.006(2) -0.006(2) 0.004(2)
O2 0.031(3) 0.082(4) 0.026(3) -0.028(3) 0.006(3) -0.017(3)
O3 0.018(3) 0.040(3) 0.038(3) -0.004(2) 0.011(2) -0.001(2)
O4 0.031(3) 0.078(4) 0.027(4) 0.013(3) 0.000(3) 0.008(3)
O5 0.048(3) 0.026(2) 0.034(4) -0.005(2) 0.017(3) -0.001(2)
O6 0.020(2) 0.042(3) 0.019(3) -0.004(2) 0.002(2) -0.003(2)
O7 0.021(2) 0.030(2) 0.025(3) 0.003(2) -0.003(2) -0.007(2)
O8 0.057(4) 0.056(3) 0.014(3) 0.006(2) -0.003(3) -0.016(3)
O9 0.031(3) 0.098(5) 0.034(4) 0.015(3) -0.007(3) 0.020(3)
O10 0.025(3) 0.030(2) 0.029(3) -0.007(2) -0.009(2) 0.007(2)
O11 0.021(3) 0.041(3) 0.038(3) 0.004(2) 0.000(2) 0.007(2)
O12 0.048(3) 0.026(2) 0.036(4) 0.003(2) 0.003(3) 0.004(2)
C1 0.046(5) 0.037(4) 0.040(6) -0.003(4) 0.008(5) -0.003(4)
C2 0.049(5) 0.045(5) 0.036(5) 0.007(4) 0.018(5) 0.006(4)
C3 0.047(5) 0.041(4) 0.037(5) -0.005(4) 0.011(5) 0.001(4)
C4 0.069(6) 0.065(6) 0.032(6) 0.002(4) 0.025(5) 0.008(5)
C5 0.071(7) 0.059(6) 0.035(6) -0.005(5) 0.012(5) -0.013(5)
C6 0.064(6) 0.052(5) 0.031(6) 0.012(4) 0.005(5) -0.009(4)
C7 0.049(5) 0.043(5) 0.034(5) 0.008(4) 0.009(4) -0.001(4)
C8 0.035(4) 0.045(4) 0.038(5) -0.007(4) 0.009(4) 0.003(4)
N1 0.044(4) 0.037(3) 0.022(3) 0.010(3) 0.005(3) 0.014(3)
N2 0.037(4) 0.029(3) 0.030(3) -0.007(3) -0.001(3) 0.007(3)

loop_
_atom_type_symbol
_atom_type_description
_atom_type_scat_dispersion_real
_atom_type_scat_dispersion_imag
_atom_type_scat_source
C C 0.0033 0.0016 'International Tables Vol C Tables 4.2.6.8 and 6.1.1.4'
H H 0.0000 0.0000 'International Tables Vol C Tables 4.2.6.8 and 6.1.1.4'
N N 0.0061 0.0033 'International Tables Vol C Tables 4.2.6.8 and 6.1.1.4'
O O 0.0106 0.0060 'International Tables Vol C Tables 4.2.6.8 and 6.1.1.4'
P P 0.1023 0.0942 'International Tables Vol C Tables 4.2.6.8 and 6.1.1.4'
Co Co 0.3494 0.9721 'International Tables Vol C Tables 4.2.6.8 and 6.1.1.4'
Zn Zn 0.2839 1.4301 'International Tables Vol C Tables 4.2.6.8 and 6.1.1.4'

loop_
_geom_angle_atom_site_label_1
_geom_angle_atom_site_label_2
_geom_angle_atom_site_label_3
_geom_angle
_geom_angle_site_symmetry_1
_geom_angle_site_symmetry_3
_geom_angle_publ_flag
O9 Zn1 O12 111.6(3) 4_545 . ?
O9 Zn1 O1 114.8(3) 4_545 . ?
O12 Zn1 O1 112.1(2) . . ?
O9 Zn1 O6 101.0(2) 4_545 3 ?
O12 Zn1 O6 110.1(2) . 3 ?
O1 Zn1 O6 106.5(2) . 3 ?
O4 Zn2 O5 110.8(2) . . ?
O4 Zn2 O3 117.5(2) . . ?
O5 Zn2 O3 106.5(2) . . ?
O4 Zn2 O11 106.7(2) . 3_455 ?
O5 Zn2 O11 116.6(2) . 3_455 ?
O3 Zn2 O11 98.6(2) . 3_455 ?
O2 Zn3 O8 120.6(2) 4 . ?
O2 Zn3 O10 108.7(2) 4 . ?
O8 Zn3 O10 108.1(2) . . ?
O2 Zn3 O7 104.9(2) 4 . ?
O8 Zn3 O7 107.8(2) . . ?
O10 Zn3 O7 105.99(16) . . ?
O2 P1 O3 112.1(3) . . ?
O2 P1 O1 107.3(3) . . ?
O3 P1 O1 112.9(3) . . ?
O2 P1 H1P 108(3) . . ?
O3 P1 H1P 109(3) . . ?
O1 P1 H1P 107(3) . . ?
O5 P2 O7 111.6(3) . . ?
O5 P2 O6 113.5(3) . . ?
O7 P2 O6 109.8(3) . . ?
O5 P2 H2P 109(2) . . ?
O7 P2 H2P 106(2) . . ?
O6 P2 H2P 106(3) . . ?
O9 P3 O4 115.8(4) . 4_554 ?
O9 P3 O8 113.3(4) . . ?
O4 P3 O8 110.5(3) 4_554 . ?
O9 P3 H3P 95(3) . . ?
O4 P3 H3P 109(3) 4_554 . ?
O8 P3 H3P 112(3) . . ?
O12 P4 O11 111.7(3) . . ?
O12 P4 O10 110.2(3) . . ?
O11 P4 O10 111.2(3) . . ?
O12 P4 H4P 105(3) . . ?
O11 P4 H4P 108(3) . . ?
O10 P4 H4P 111(3) . . ?
P1 O1 Zn1 130.9(3) . . ?
P1 O2 Co3 147.2(4) . 4_544 ?
P1 O2 Zn3 147.2(4) . 4_544 ?
Co3 O2 Zn3 0.00(7) 4_544 4_544 ?
P1 O3 Zn2 128.3(3) . . ?
P3 O4 Zn2 130.7(3) 4_545 . ?
P2 O5 Zn2 137.5(4) . . ?
P2 O6 Co1 127.2(3) . 3_455 ?
P2 O6 Zn1 127.2(3) . 3_455 ?
Co1 O6 Zn1 0.00(4) 3_455 3_455 ?
P2 O7 Zn3 123.6(3) . . ?
P3 O8 Zn3 128.5(3) . . ?
P3 O9 Co1 157.3(4) . 4_554 ?
P3 O9 Zn1 157.3(4) . 4_554 ?
Co1 O9 Zn1 0.00(5) 4_554 4_554 ?
P4 O10 Zn3 128.4(3) . . ?
P4 O11 Co2 124.0(3) . 3 ?
P4 O11 Zn2 124.0(3) . 3 ?
Co2 O11 Zn2 0.00(6) 3 3 ?
P4 O12 Zn1 138.4(4) . . ?
C2 C1 C7 111.6(8) . . ?
C2 C1 C6 110.9(7) . . ?
C7 C1 C6 112.7(6) . . ?
C2 C1 H1 107.1 . . ?
C7 C1 H1 107.1 . . ?
C6 C1 H1 107.1 . . ?
C1 C2 C3 110.4(8) . . ?
C1 C2 H2A 109.6 . . ?
C3 C2 H2A 109.6 . . ?
C1 C2 H2B 109.6 . . ?
C3 C2 H2B 109.6 . . ?
H2A C2 H2B 108.1 . . ?
C8 C3 C4 109.1(7) . . ?
C8 C3 C2 112.3(8) . . ?
C4 C3 C2 108.6(6) . . ?
C8 C3 H3 108.9 . . ?
C4 C3 H3 108.9 . . ?
C2 C3 H3 108.9 . . ?
C5 C4 C3 112.6(8) . . ?
C5 C4 H4A 109.1 . . ?
C3 C4 H4A 109.1 . . ?
C5 C4 H4B 109.1 . . ?
C3 C4 H4B 109.1 . . ?
H4A C4 H4B 107.8 . . ?
C4 C5 C6 110.8(8) . . ?
C4 C5 H5A 109.5 . . ?
C6 C5 H5A 109.5 . . ?
C4 C5 H5B 109.5 . . ?
C6 C5 H5B 109.5 . . ?
H5A C5 H5B 108.1 . . ?
C5 C6 C1 111.7(6) . . ?
C5 C6 H6A 109.3 . . ?
C1 C6 H6A 109.3 . . ?
C5 C6 H6B 109.3 . . ?
C1 C6 H6B 109.3 . . ?
H6A C6 H6B 107.9 . . ?
N1 C7 C1 115.5(6) . . ?
N1 C7 H7A 108.4 . . ?
C1 C7 H7A 108.4 . . ?
N1 C7 H7B 108.4 . . ?
C1 C7 H7B 108.4 . . ?
H7A C7 H7B 107.5 . . ?
N2 C8 C3 112.9(6) . . ?
N2 C8 H8A 109.0 . . ?
C3 C8 H8A 109.0 . . ?
N2 C8 H8B 109.0 . . ?
C3 C8 H8B 109.0 . . ?
H8A C8 H8B 107.8 . . ?
C7 N1 H1A 109.5 . . ?
C7 N1 H1B 109.5 . . ?
H1A N1 H1B 109.5 . . ?
C7 N1 H1C 109.5 . . ?
H1A N1 H1C 109.5 . . ?
H1B N1 H1C 109.5 . . ?
C8 N2 H2C 109.5 . . ?
C8 N2 H2D 109.5 . . ?
H2C N2 H2D 109.5 . . ?
C8 N2 H2E 109.5 . . ?
H2C N2 H2E 109.5 . . ?
H2D N2 H2E 109.5 . . ?

loop_
_geom_bond_atom_site_label_1
_geom_bond_atom_site_label_2
_geom_bond_distance
_geom_bond_site_symmetry_2
_geom_bond_publ_flag
Zn1 O9 1.904(6) 4_545 ?
Zn1 O12 1.922(4) . ?
Zn1 O1 1.949(6) . ?
Zn1 O6 1.965(5) 3 ?
Zn2 O4 1.934(6) . ?
Zn2 O5 1.936(5) . ?
Zn2 O3 1.953(5) . ?
Zn2 O11 1.962(5) 3_455 ?
Zn3 O2 1.896(5) 4 ?
Zn3 O8 1.921(6) . ?
Zn3 O10 1.942(4) . ?
Zn3 O7 1.983(4) . ?
P1 O2 1.506(6) . ?
P1 O3 1.514(5) . ?
P1 O1 1.526(5) . ?
P1 H1P 1.35(6) . ?
P2 O5 1.498(5) . ?
P2 O7 1.530(5) . ?
P2 O6 1.532(5) . ?
P2 H2P 1.454(10) . ?
P3 O9 1.476(6) . ?
P3 O4 1.510(6) 4_554 ?
P3 O8 1.520(6) . ?
P3 H3P 1.456(10) . ?
P4 O12 1.503(5) . ?
P4 O11 1.513(5) . ?
P4 O10 1.523(5) . ?
P4 H4P 1.42(7) . ?
O2 Co3 1.896(5) 4_544 ?
O2 Zn3 1.896(5) 4_544 ?
O4 P3 1.510(6) 4_545 ?
O6 Co1 1.965(5) 3_455 ?
O6 Zn1 1.965(5) 3_455 ?
O9 Co1 1.904(6) 4_554 ?
O9 Zn1 1.904(6) 4_554 ?
O11 Co2 1.962(5) 3 ?
O11 Zn2 1.962(5) 3 ?
C1 C2 1.506(12) . ?
C1 C7 1.524(11) . ?
C1 C6 1.531(12) . ?
C1 H1 0.9800 . ?
C2 C3 1.539(12) . ?
C2 H2A 0.9700 . ?
C2 H2B 0.9700 . ?
C3 C8 1.517(11) . ?
C3 C4 1.518(12) . ?
C3 H3 0.9800 . ?
C4 C5 1.505(12) . ?
C4 H4A 0.9700 . ?
C4 H4B 0.9700 . ?
C5 C6 1.516(12) . ?
C5 H5A 0.9700 . ?
C5 H5B 0.9700 . ?
C6 H6A 0.9700 . ?
C6 H6B 0.9700 . ?
C7 N1 1.493(10) . ?
C7 H7A 0.9700 . ?
C7 H7B 0.9700 . ?
C8 N2 1.487(9) . ?
C8 H8A 0.9700 . ?
C8 H8B 0.9700 . ?
N1 H1A 0.8900 . ?
N1 H1B 0.8900 . ?
N1 H1C 0.8900 . ?
N2 H2C 0.8900 . ?
N2 H2D 0.8900 . ?
N2 H2E 0.8900 . ?
